data_7100619
loop_
_publ_author_name
'Oleg Ozerov'

_publ_section_title
;
Skeletal Change In The PNP Pincer Ligand Leads To A
Highly Regioselective Alkyne Dimerization Catalyst
;
_journal_name_full 'Chemical Communications'
_journal_paper_doi 10.1039/b511148j
_journal_year 2006
_chemical_formula_moiety 'C26 H40 N1 P2 Rh1'
_chemical_formula_sum 'C26 H40 N P2 Rh'
_chemical_formula_weight 531.46
_space_group_IT_number 19
_symmetry_cell_setting orthorhombic
_symmetry_space_group_name_Hall 'P 2ac 2ab'
_symmetry_space_group_name_H-M 'P 21 21 21'
_cell_angle_alpha 90
_cell_angle_beta 90
_cell_angle_gamma 90
_cell_formula_units_Z 4
_cell_length_a 10.3888(4)
_cell_length_b 12.6906(13)
_cell_length_c 20.1427(8)
_cell_measurement_temperature 294
_cell_volume 2655.6(3)
_diffrn_ambient_temperature 294
_exptl_crystal_density_diffrn 1.329
_cod_depositor_comments
;
The following automatic conversions were performed:
'_symmetry_cell_setting' value 'Orthorhombic' changed to 'orthorhombic'
according to '/home/saulius/struct/CIF-dictionaries/cif_core.dic'
dictionary named 'cif_core.dic' version 2.4.1 from 2010-06-29.

Automatic conversion script
Id: cif_fix_enum 1527 2010-12-29 10:47:43Z saulius 
;
_cod_original_formula_sum 'C26 H40 N1 P2 Rh1'
_cod_database_code 7100619

loop_
_symmetry_equiv_pos_as_xyz
x,y,z
x+1/2,-y+1/2,-z
-x,y+1/2,-z+1/2
-x+1/2,-y,z+1/2

loop_
_atom_site_label
_atom_site_type_symbol
_atom_site_fract_x
_atom_site_fract_y
_atom_site_fract_z
_atom_site_U_iso_or_equiv
_atom_site_occupancy
_atom_site_adp_type
_atom_site_refinement_flags_posn
_atom_site_refinement_flags_adp
_atom_site_refinement_flags_occupancy
_atom_site_disorder_assembly
_atom_site_disorder_group
_atom_site_attached_hydrogens
Rh1 Rh 0.58367(4) 0.08694(4) 0.66211(2) 0.0363 1.0000 Uani . . . . . .
P1 P 0.40399(15) 0.07513(14) 0.72364(7) 0.0358 1.0000 Uani . . . . . .
P2 P 0.74089(14) 0.08320(15) 0.58584(7) 0.0356 1.0000 Uani . . . . . .
C1 C 0.3778(6) -0.0679(4) 0.6218(3) 0.0327 1.0000 Uani . . . . . .
C2 C 0.3307(6) -0.0374(6) 0.6850(3) 0.0404 1.0000 Uani . . . . . .
C3 C 0.2356(7) -0.0960(7) 0.7191(3) 0.0540 1.0000 Uani . . . . . .
C4 C 0.1823(8) -0.1843(7) 0.6904(5) 0.0634 1.0000 Uani . . . . . .
C5 C 0.2194(7) -0.2118(6) 0.6291(5) 0.0572 1.0000 Uani . . . . . .
C6 C 0.3169(7) -0.1590(5) 0.5941(4) 0.0447 1.0000 Uani . . . . . .
C7 C 0.3425(9) -0.1952(6) 0.5243(5) 0.0623 1.0000 Uani . . . . . .
C8 C 0.3333(9) -0.1030(8) 0.4766(4) 0.0654 1.0000 Uani . . . . . .
C9 C 0.4599(7) -0.0492(6) 0.4720(3) 0.0446 1.0000 Uani . . . . . .
C10 C 0.5154(8) -0.0420(6) 0.4098(4) 0.0506 1.0000 Uani . . . . . .
C11 C 0.6361(9) -0.0016(7) 0.3985(4) 0.0548 1.0000 Uani . . . . . .
C12 C 0.7037(7) 0.0335(6) 0.4525(3) 0.0463 1.0000 Uani . . . . . .
C13 C 0.6545(6) 0.0291(5) 0.5169(3) 0.0379 1.0000 Uani . . . . . .
C14 C 0.5294(6) -0.0141(5) 0.5291(3) 0.0345 1.0000 Uani . . . . . .
C15 C 0.4106(8) 0.0488(7) 0.8134(3) 0.0527 1.0000 Uani . . . . . .
C16 C 0.4613(11) 0.1469(9) 0.8500(4) 0.0789 1.0000 Uani . . . . . .
C17 C 0.4958(9) -0.0473(9) 0.8273(5) 0.0774 1.0000 Uani . . . . . .
C18 C 0.2895(7) 0.1850(6) 0.7135(4) 0.0505 1.0000 Uani . . . . . .
C19 C 0.1591(8) 0.1681(8) 0.7448(5) 0.0666 1.0000 Uani . . . . . .
C20 C 0.2761(10) 0.2087(8) 0.6397(5) 0.0726 1.0000 Uani . . . . . .
C21 C 0.8086(7) 0.2086(6) 0.5550(4) 0.0492 1.0000 Uani . . . . . .
C22 C 0.7001(10) 0.2842(7) 0.5371(5) 0.0699 1.0000 Uani . . . . . .
C23 C 0.8977(9) 0.2554(7) 0.6084(5) 0.0757 1.0000 Uani . . . . . .
C24 C 0.8784(7) -0.0053(7) 0.6022(4) 0.0562 1.0000 Uani . . . . . .
C25 C 0.9757(9) -0.0165(8) 0.5462(6) 0.0779 1.0000 Uani . . . . . .
C26 C 0.8285(10) -0.1095(7) 0.6259(5) 0.0706 1.0000 Uani . . . . . .
N1 N 0.4840(5) -0.0105(4) 0.5956(3) 0.0348 1.0000 Uani . . . . . .
H31 H 0.2083 -0.0744 0.7620 0.0703 1.0000 Uiso . . . . . .
H41 H 0.1203 -0.2250 0.7137 0.0824 1.0000 Uiso . . . . . .
H51 H 0.1777 -0.2697 0.6083 0.0743 1.0000 Uiso . . . . . .
H71 H 0.4264 -0.2248 0.5219 0.0810 1.0000 Uiso . . . . . .
H72 H 0.2808 -0.2471 0.5123 0.0810 1.0000 Uiso . . . . . .
H81 H 0.2704 -0.0546 0.4922 0.0850 1.0000 Uiso . . . . . .
H82 H 0.3090 -0.1280 0.4339 0.0850 1.0000 Uiso . . . . . .
H101 H 0.4673 -0.0663 0.3727 0.0658 1.0000 Uiso . . . . . .
H111 H 0.6712 0.0018 0.3550 0.0712 1.0000 Uiso . . . . . .
H121 H 0.7873 0.0620 0.4459 0.0601 1.0000 Uiso . . . . . .
H151 H 0.3259 0.0342 0.8287 0.0685 1.0000 Uiso . . . . . .
H161 H 0.4646 0.1331 0.8963 0.1025 1.0000 Uiso . . . . . .
H162 H 0.5452 0.1634 0.8344 0.1025 1.0000 Uiso . . . . . .
H163 H 0.4054 0.2048 0.8419 0.1025 1.0000 Uiso . . . . . .
H171 H 0.4985 -0.0601 0.8738 0.1006 1.0000 Uiso . . . . . .
H172 H 0.5804 -0.0341 0.8115 0.1006 1.0000 Uiso . . . . . .
H173 H 0.4613 -0.1072 0.8053 0.1006 1.0000 Uiso . . . . . .
H181 H 0.3266 0.2453 0.7339 0.0657 1.0000 Uiso . . . . . .
H191 H 0.1067 0.2282 0.7372 0.0866 1.0000 Uiso . . . . . .
H192 H 0.1690 0.1576 0.7912 0.0866 1.0000 Uiso . . . . . .
H193 H 0.1196 0.1078 0.7256 0.0866 1.0000 Uiso . . . . . .
H201 H 0.2173 0.2652 0.6336 0.0944 1.0000 Uiso . . . . . .
H202 H 0.3577 0.2277 0.6221 0.0944 1.0000 Uiso . . . . . .
H203 H 0.2449 0.1479 0.6173 0.0944 1.0000 Uiso . . . . . .
H211 H 0.8579 0.1947 0.5163 0.0640 1.0000 Uiso . . . . . .
H221 H 0.7356 0.3485 0.5212 0.0909 1.0000 Uiso . . . . . .
H222 H 0.6492 0.2976 0.5753 0.0909 1.0000 Uiso . . . . . .
H223 H 0.6480 0.2536 0.5035 0.0909 1.0000 Uiso . . . . . .
H231 H 0.9329 0.3199 0.5928 0.0985 1.0000 Uiso . . . . . .
H232 H 0.9655 0.2072 0.6175 0.0985 1.0000 Uiso . . . . . .
H233 H 0.8498 0.2678 0.6478 0.0985 1.0000 Uiso . . . . . .
H241 H 0.9239 0.0246 0.6385 0.0730 1.0000 Uiso . . . . . .
H251 H 1.0422 -0.0634 0.5595 0.1013 1.0000 Uiso . . . . . .
H252 H 1.0116 0.0505 0.5363 0.1013 1.0000 Uiso . . . . . .
H253 H 0.9339 -0.0437 0.5079 0.1013 1.0000 Uiso . . . . . .
H261 H 0.8987 -0.1555 0.6344 0.0918 1.0000 Uiso . . . . . .
H262 H 0.7803 -0.0997 0.6655 0.0918 1.0000 Uiso . . . . . .
H263 H 0.7747 -0.1395 0.5928 0.0918 1.0000 Uiso . . . . . .

loop_
_atom_site_aniso_label
_atom_site_aniso_U_11
_atom_site_aniso_U_22
_atom_site_aniso_U_33
_atom_site_aniso_U_23
_atom_site_aniso_U_13
_atom_site_aniso_U_12
Rh1 0.02977(19) 0.0443(2) 0.0350(2) -0.0077(2) 0.0038(2) -0.0090(2)
P1 0.0300(6) 0.0454(9) 0.0319(6) -0.0002(7) 0.0032(6) -0.0050(8)
P2 0.0288(6) 0.0390(8) 0.0388(7) -0.0013(8) 0.0040(6) -0.0041(8)
C1 0.032(3) 0.028(3) 0.039(3) 0.006(2) -0.005(2) -0.004(2)
C2 0.031(3) 0.047(4) 0.043(3) 0.010(3) 0.000(3) -0.007(3)
C3 0.044(3) 0.068(5) 0.050(3) 0.012(4) 0.003(3) -0.015(4)
C4 0.053(4) 0.061(5) 0.076(6) 0.024(5) -0.007(4) -0.020(4)
C5 0.041(4) 0.047(4) 0.084(6) 0.009(4) -0.013(4) -0.014(3)
C6 0.043(3) 0.038(3) 0.054(4) -0.001(3) -0.016(3) -0.005(3)
C7 0.064(5) 0.048(4) 0.075(6) -0.016(4) -0.004(4) -0.020(4)
C8 0.063(5) 0.077(6) 0.056(4) -0.014(5) -0.023(4) -0.008(5)
C9 0.046(3) 0.048(4) 0.040(3) -0.005(3) -0.012(3) 0.003(3)
C10 0.065(5) 0.048(4) 0.039(4) -0.012(3) -0.013(4) 0.012(4)
C11 0.068(5) 0.066(5) 0.030(3) -0.009(3) -0.003(3) 0.012(4)
C12 0.048(4) 0.053(4) 0.038(3) -0.005(3) 0.007(3) 0.002(3)
C13 0.037(3) 0.039(3) 0.038(3) -0.008(3) 0.006(3) 0.003(3)
C14 0.038(3) 0.024(3) 0.041(3) -0.004(2) -0.006(3) 0.004(2)
C15 0.047(3) 0.077(5) 0.035(3) 0.006(3) 0.007(3) -0.022(4)
C16 0.088(7) 0.107(8) 0.041(5) -0.010(4) -0.004(4) -0.028(6)
C17 0.066(5) 0.092(7) 0.074(6) 0.028(5) -0.019(5) -0.021(5)
C18 0.042(4) 0.048(4) 0.061(5) -0.013(4) 0.008(3) 0.001(3)
C19 0.052(5) 0.081(6) 0.067(5) 0.000(5) 0.014(4) 0.017(4)
C20 0.072(6) 0.072(6) 0.074(5) 0.025(5) -0.004(5) 0.014(5)
C21 0.051(4) 0.040(4) 0.056(4) -0.003(3) 0.013(4) -0.006(3)
C22 0.082(6) 0.049(4) 0.079(6) 0.018(4) 0.003(5) 0.008(4)
C23 0.064(6) 0.062(5) 0.101(6) -0.003(5) -0.019(5) -0.030(5)
C24 0.042(4) 0.068(5) 0.059(4) 0.011(4) 0.002(3) 0.005(3)
C25 0.058(5) 0.076(6) 0.100(8) 0.016(6) 0.032(5) 0.030(5)
C26 0.077(6) 0.053(5) 0.081(6) 0.025(4) 0.009(5) 0.008(5)
N1 0.031(2) 0.034(3) 0.039(3) -0.002(2) -0.002(2) -0.001(2)

loop_
_geom_bond_atom_site_label_1
_geom_bond_site_symmetry_1
_geom_bond_atom_site_label_2
_geom_bond_site_symmetry_2
_geom_bond_distance
_geom_bond_publ_flag
Rh1 . P1 . 2.2457(16) yes
Rh1 . P2 . 2.2428(14) yes
Rh1 . N1 . 2.096(5) yes
P1 . C2 . 1.795(7) yes
P1 . C15 . 1.840(6) yes
P1 . C18 . 1.844(8) yes
P2 . C13 . 1.790(7) yes
P2 . C21 . 1.848(7) yes
P2 . C24 . 1.847(8) yes
C1 . C2 . 1.418(9) yes
C1 . C6 . 1.431(9) yes
C1 . N1 . 1.423(7) yes
C2 . C3 . 1.414(9) yes
C3 . C4 . 1.376(13) yes
C3 . H31 . 0.950 no
C4 . C5 . 1.341(13) yes
C4 . H41 . 0.950 no
C5 . C6 . 1.404(11) yes
C5 . H51 . 0.950 no
C6 . C7 . 1.503(12) yes
C7 . C8 . 1.517(13) yes
C7 . H71 . 0.950 no
C7 . H72 . 0.950 no
C8 . C9 . 1.485(12) yes
C8 . H81 . 0.950 no
C8 . H82 . 0.950 no
C9 . C10 . 1.382(11) yes
C9 . C14 . 1.430(9) yes
C10 . C11 . 1.374(12) yes
C10 . H101 . 0.950 no
C11 . C12 . 1.370(11) yes
C11 . H111 . 0.950 no
C12 . C13 . 1.396(9) yes
C12 . H121 . 0.950 no
C13 . C14 . 1.432(9) yes
C14 . N1 . 1.421(8) yes
C15 . C16 . 1.540(13) yes
C15 . C17 . 1.533(14) yes
C15 . H151 . 0.950 no
C16 . H161 . 0.950 no
C16 . H162 . 0.950 no
C16 . H163 . 0.950 no
C17 . H171 . 0.950 no
C17 . H172 . 0.950 no
C17 . H173 . 0.950 no
C18 . C19 . 1.509(11) yes
C18 . C20 . 1.524(13) yes
C18 . H181 . 0.950 no
C19 . H191 . 0.950 no
C19 . H192 . 0.950 no
C19 . H193 . 0.950 no
C20 . H201 . 0.950 no
C20 . H202 . 0.950 no
C20 . H203 . 0.950 no
C21 . C22 . 1.523(12) yes
C21 . C23 . 1.538(12) yes
C21 . H211 . 0.950 no
C22 . H221 . 0.950 no
C22 . H222 . 0.950 no
C22 . H223 . 0.950 no
C23 . H231 . 0.950 no
C23 . H232 . 0.950 no
C23 . H233 . 0.950 no
C24 . C25 . 1.521(12) yes
C24 . C26 . 1.500(12) yes
C24 . H241 . 0.950 no
C25 . H251 . 0.950 no
C25 . H252 . 0.950 no
C25 . H253 . 0.950 no
C26 . H261 . 0.950 no
C26 . H262 . 0.950 no
C26 . H263 . 0.950 no
